data_7131908
loop_
_publ_author_name
'Li, Yan'
'Wang, Chenfeng'
'Su, Ming-Der'
'Fang, Zijie'
'Zhou, Jiahao'
'Zhang, Haoqi'
'Li, Xiaodi'
'Zuo, Darui'
'Zhang, Zheng-Feng'

_publ_section_title
;
 SiP-heterocycles derived from a bulky phosphanylsilylene
;
_journal_name_full 'Chemical Communications'
_journal_paper_doi 10.1039/D3CC02512H
_journal_year 2023
_chemical_formula_moiety 'C43 H58 F N2 P Si'
_chemical_formula_sum 'C43 H58 F N2 P Si'
_chemical_formula_weight 680.97
_space_group_crystal_system tetragonal
_space_group_IT_number 86
_space_group_name_Hall '-P 4bc'
_space_group_name_H-M_alt 'P 42/n :2'
_atom_sites_solution_hydrogens geom
_audit_creation_date 2022-11-07
_audit_creation_method
;
Olex2 1.5
(compiled 2021.12.09 svn.r5202d8cf for OlexSys, GUI svn.r6439)
;
_audit_update_record
;
2022-11-30 deposited with the CCDC.	2023-07-20 downloaded from the CCDC.
;
_cell_angle_alpha 90
_cell_angle_beta 90
_cell_angle_gamma 90
_cell_formula_units_Z 8
_cell_length_a 26.734(2)
_cell_length_b 26.734(2)
_cell_length_c 10.4241(14)
_cell_measurement_reflns_used 6475
_cell_measurement_temperature 170.00
_cell_measurement_theta_max 57.011
_cell_measurement_theta_min 2.876
_cell_volume 7450.2(13)
_computing_cell_refinement 'SAINT V8.40B (Bruker Nano, Inc., 2019)'
_computing_data_collection 'Bruker Instrument Service vV6.2.14'
_computing_data_reduction 'SAINT V8.40B (Bruker Nano, Inc., 2019)'
_computing_molecular_graphics 'Olex2 1.5 (Dolomanov et al., 2009)'
_computing_publication_material 'Olex2 1.5 (Dolomanov et al., 2009)'
_computing_structure_refinement 'SHELXL 2018/3 (Sheldrick, 2015)'
_computing_structure_solution 'SHELXT 2018/2 (Sheldrick, 2018)'
_diffrn_ambient_temperature 170.00
_diffrn_measured_fraction_theta_full 1.000
_diffrn_measured_fraction_theta_max 1.000
_diffrn_measurement_device_type 'zju Bruker D8 Venture'
_diffrn_measurement_method '\f and \w scans'
_diffrn_radiation_type GaK\a
_diffrn_radiation_wavelength 1.34139
_diffrn_reflns_av_R_equivalents 0.1354
_diffrn_reflns_av_unetI/netI 0.0825
_diffrn_reflns_Laue_measured_fraction_full 1.000
_diffrn_reflns_Laue_measured_fraction_max 1.000
_diffrn_reflns_limit_h_max 34
_diffrn_reflns_limit_h_min -33
_diffrn_reflns_limit_k_max 34
_diffrn_reflns_limit_k_min -34
_diffrn_reflns_limit_l_max 13
_diffrn_reflns_limit_l_min -13
_diffrn_reflns_number 75128
_diffrn_reflns_point_group_measured_fraction_full 1.000
_diffrn_reflns_point_group_measured_fraction_max 1.000
_diffrn_reflns_theta_full 53.594
_diffrn_reflns_theta_max 59.336
_diffrn_reflns_theta_min 2.033
_diffrn_source_current 2.86
_diffrn_source_power 0.19994259999999997
_diffrn_source_voltage 69.91
_exptl_absorpt_coefficient_mu 0.809
_exptl_absorpt_correction_T_max 0.7516
_exptl_absorpt_correction_T_min 0.6710
_exptl_absorpt_correction_type multi-scan
_exptl_absorpt_process_details
;
SADABS-2016/2 (Bruker,2016/2) was used for absorption correction.
wR2(int) was 0.0970 before and 0.0791 after correction.
The Ratio of minimum to maximum transmission is 0.8928.
The \l/2 correction factor is Not present.
;
_exptl_crystal_colour yellow
_exptl_crystal_colour_primary yellow
_exptl_crystal_density_diffrn 1.214
_exptl_crystal_description block
_exptl_crystal_F_000 2944
_exptl_crystal_size_max 0.306
_exptl_crystal_size_mid 0.074
_exptl_crystal_size_min 0.054
_refine_diff_density_max 0.734
_refine_diff_density_min -0.540
_refine_diff_density_rms 0.077
_refine_ls_extinction_method none
_refine_ls_goodness_of_fit_ref 1.017
_refine_ls_hydrogen_treatment constr
_refine_ls_matrix_type full
_refine_ls_number_parameters 439
_refine_ls_number_reflns 8246
_refine_ls_number_restraints 0
_refine_ls_restrained_S_all 1.017
_refine_ls_R_factor_all 0.1097
_refine_ls_R_factor_gt 0.0663
_refine_ls_shift/su_max 0.000
_refine_ls_shift/su_mean 0.000
_refine_ls_structure_factor_coef Fsqd
_refine_ls_weighting_details 'w=1/[\s^2^(Fo^2^)+(0.1036P)^2^] where P=(Fo^2^+2Fc^2^)/3'
_refine_ls_weighting_scheme calc
_refine_ls_wR_factor_gt 0.1668
_refine_ls_wR_factor_ref 0.1899
_reflns_Friedel_coverage 0.000
_reflns_number_gt 4989
_reflns_number_total 8246
_cod_data_source_file d3cc02512h2.cif
_cod_data_source_block 221103_ly_wcf1102_1_0m_sq
_cod_original_cell_volume 7449.9(17)
_cod_original_sg_symbol_H-M 'P 42/n'
_cod_database_code 7131908
_shelx_shelxl_version_number 2018/3
_shelx_space_group_comment
;
The symmetry employed for this shelxl refinement is uniquely defined
by the following loop, which should always be used as a source of
symmetry information in preference to the above space-group names.
They are only intended as comments.
;
_shelx_estimated_absorpt_t_max 0.958
_shelx_estimated_absorpt_t_min 0.790
_olex2_refinement_description
;
1.a Ternary CH refined with riding coordinates:
 C10(H10), C12(H12), C17(H17), C24(H24), C25(H25), C29(H29), C32(H32), C34(H34)
1.b Secondary CH2 refined with riding coordinates:
 C9(H9A,H9B), C11(H11A,H11B), C13(H13A,H13B), C14(H14A,H14B), C16(H16A,H16B),
 C18(H18A,H18B), C27(H27A,H27B), C28(H28A,H28B), C30(H30A,H30B), C31(H31A,H31B),
  C33(H33A,H33B)
1.c Aromatic/amide H refined with riding coordinates:
 N1(H1), C20(H20), C21(H21), C22(H22), C23(H23), C37(H37), C38(H38), C39(H39),
 C40(H40), C42(H42)
1.d Idealised Me refined as rotating group:
 C2(H2A,H2B,H2C), C3(H3A,H3B,H3C), C4(H4A,H4B,H4C), C5(H5A,H5B,H5C), C7(H7A,
 H7B,H7C), C8(H8A,H8B,H8C)
;
_platon_squeeze_void_probe_radius 1.20
_olex2_submission_special_instructions 'No special instructions were received'

loop_
_space_group_symop_operation_xyz
'x, y, z'
'-x+1/2, -y+1/2, z'
'-y, x+1/2, z+1/2'
'y+1/2, -x, z+1/2'
'-x, -y, -z'
'x-1/2, y-1/2, -z'
'y, -x-1/2, -z-1/2'
'-y-1/2, x, -z-1/2'

loop_
_atom_site_label
_atom_site_type_symbol
_atom_site_fract_x
_atom_site_fract_y
_atom_site_fract_z
_atom_site_U_iso_or_equiv
_atom_site_adp_type
_atom_site_occupancy
_atom_site_site_symmetry_order
_atom_site_calc_flag
_atom_site_refinement_flags_posn
_atom_site_refinement_flags_adp
_atom_site_refinement_flags_occupancy
_atom_site_disorder_assembly
_atom_site_disorder_group
P1 P 0.54645(3) 0.23192(3) 0.31662(7) 0.02307(19) Uani 1 1 d . . . . .
Si1 Si 0.49063(3) 0.28103(3) 0.21055(7) 0.02129(19) Uani 1 1 d . . . . .
F1 F 0.36812(7) 0.49892(8) 0.4557(2) 0.0545(6) Uani 1 1 d . . . . .
N1 N 0.45017(8) 0.23985(8) 0.1410(2) 0.0242(5) Uani 1 1 d . . . . .
H1 H 0.462033 0.209225 0.135249 0.029 Uiso 1 1 calc R U . . .
N2 N 0.51640(9) 0.32626(8) 0.1049(2) 0.0244(5) Uani 1 1 d . . . . .
C1 C 0.39894(11) 0.24541(11) 0.0882(3) 0.0281(7) Uani 1 1 d . . . . .
C2 C 0.39943(13) 0.22889(14) -0.0519(3) 0.0429(9) Uani 1 1 d . . . . .
H2A H 0.410427 0.193985 -0.057309 0.064 Uiso 1 1 calc R U . . .
H2B H 0.422504 0.250137 -0.100579 0.064 Uiso 1 1 calc R U . . .
H2C H 0.365691 0.231946 -0.087791 0.064 Uiso 1 1 calc R U . . .
C3 C 0.36256(11) 0.21273(13) 0.1634(3) 0.0370(8) Uani 1 1 d . . . . .
H3A H 0.329185 0.215103 0.124988 0.056 Uiso 1 1 calc R U . . .
H3B H 0.361169 0.224201 0.252646 0.056 Uiso 1 1 calc R U . . .
H3C H 0.373927 0.177897 0.161013 0.056 Uiso 1 1 calc R U . . .
C4 C 0.38250(12) 0.29983(12) 0.0975(4) 0.0416(8) Uani 1 1 d . . . . .
H4A H 0.348901 0.303431 0.061053 0.062 Uiso 1 1 calc R U . . .
H4B H 0.405969 0.320968 0.049805 0.062 Uiso 1 1 calc R U . . .
H4C H 0.382037 0.310124 0.187751 0.062 Uiso 1 1 calc R U . . .
C5 C 0.50220(13) 0.33992(13) -0.1267(3) 0.0411(8) Uani 1 1 d . . . . .
H5A H 0.493579 0.374910 -0.109472 0.062 Uiso 1 1 calc R U . . .
H5B H 0.471815 0.319434 -0.124044 0.062 Uiso 1 1 calc R U . . .
H5C H 0.517590 0.337277 -0.211758 0.062 Uiso 1 1 calc R U . . .
C6 C 0.53897(11) 0.32144(11) -0.0252(3) 0.0274(7) Uani 1 1 d . . . . .
C7 C 0.55200(13) 0.26688(11) -0.0482(3) 0.0367(8) Uani 1 1 d . . . . .
H7A H 0.568546 0.263452 -0.131626 0.055 Uiso 1 1 calc R U . . .
H7B H 0.521340 0.246786 -0.047448 0.055 Uiso 1 1 calc R U . . .
H7C H 0.574521 0.255192 0.019654 0.055 Uiso 1 1 calc R U . . .
C8 C 0.58700(12) 0.35294(12) -0.0348(3) 0.0373(8) Uani 1 1 d . . . . .
H8A H 0.611172 0.341383 0.029342 0.056 Uiso 1 1 calc R U . . .
H8B H 0.579001 0.388190 -0.019158 0.056 Uiso 1 1 calc R U . . .
H8C H 0.601413 0.349308 -0.120756 0.056 Uiso 1 1 calc R U . . .
C9 C 0.61584(11) 0.30869(11) 0.2844(3) 0.0301(7) Uani 1 1 d . . . . .
H9A H 0.627377 0.287727 0.211874 0.036 Uiso 1 1 calc R U . . .
H9B H 0.588656 0.330575 0.252592 0.036 Uiso 1 1 calc R U . . .
C10 C 0.65958(11) 0.34134(12) 0.3319(3) 0.0345(7) Uani 1 1 d . . . . .
H10 H 0.671674 0.363057 0.260243 0.041 Uiso 1 1 calc R U . . .
C11 C 0.70230(11) 0.30787(13) 0.3781(3) 0.0396(8) Uani 1 1 d . . . . .
H11A H 0.730405 0.328693 0.409299 0.048 Uiso 1 1 calc R U . . .
H11B H 0.714571 0.286903 0.306446 0.048 Uiso 1 1 calc R U . . .
C12 C 0.68291(11) 0.27452(13) 0.4869(3) 0.0381(8) Uani 1 1 d . . . . .
H12 H 0.710658 0.252505 0.517670 0.046 Uiso 1 1 calc R U . . .
C13 C 0.64002(11) 0.24192(11) 0.4373(3) 0.0321(7) Uani 1 1 d . . . . .
H13A H 0.628667 0.219238 0.506527 0.039 Uiso 1 1 calc R U . . .
H13B H 0.652080 0.221108 0.365118 0.039 Uiso 1 1 calc R U . . .
C14 C 0.64092(12) 0.37408(12) 0.4418(3) 0.0373(8) Uani 1 1 d . . . . .
H14A H 0.613361 0.395763 0.411239 0.045 Uiso 1 1 calc R U . . .
H14B H 0.668388 0.395824 0.472589 0.045 Uiso 1 1 calc R U . . .
C15 C 0.59533(10) 0.27467(10) 0.3915(3) 0.0257(6) Uani 1 1 d . . . . .
C16 C 0.57863(10) 0.30802(11) 0.5036(3) 0.0277(6) Uani 1 1 d . . . . .
H16A H 0.566421 0.286762 0.574813 0.033 Uiso 1 1 calc R U . . .
H16B H 0.550689 0.329692 0.475422 0.033 Uiso 1 1 calc R U . . .
C17 C 0.62233(12) 0.34094(12) 0.5516(3) 0.0348(7) Uani 1 1 d . . . . .
H17 H 0.610679 0.362379 0.624343 0.042 Uiso 1 1 calc R U . . .
C18 C 0.66485(12) 0.30700(13) 0.5972(3) 0.0416(8) Uani 1 1 d . . . . .
H18A H 0.692859 0.327662 0.629624 0.050 Uiso 1 1 calc R U . . .
H18B H 0.652920 0.285509 0.668234 0.050 Uiso 1 1 calc R U . . .
C19 C 0.44900(10) 0.31823(11) 0.4401(3) 0.0243(6) Uani 1 1 d . . . . .
C20 C 0.44528(12) 0.35359(12) 0.5457(3) 0.0327(7) Uani 1 1 d . . . . .
H20 H 0.467908 0.380946 0.550048 0.039 Uiso 1 1 calc R U . . .
C21 C 0.41041(14) 0.34815(14) 0.6369(3) 0.0443(9) Uani 1 1 d . . . . .
H21 H 0.409379 0.370535 0.707615 0.053 Uiso 1 1 calc R U . . .
C22 C 0.37410(13) 0.30775(15) 0.6271(3) 0.0472(10) Uani 1 1 d . . . . .
H22 H 0.344594 0.308524 0.677824 0.057 Uiso 1 1 calc R U . . .
C23 C 0.38217(12) 0.26951(13) 0.5468(3) 0.0391(8) Uani 1 1 d . . . . .
H23 H 0.357327 0.244330 0.538202 0.047 Uiso 1 1 calc R U . . .
C24 C 0.43012(10) 0.26538(11) 0.4691(3) 0.0269(6) Uani 1 1 d . . . . .
H24 H 0.421457 0.249308 0.385338 0.032 Uiso 1 1 calc R U . . .
C25 C 0.47000(10) 0.23056(11) 0.5385(3) 0.0247(6) Uani 1 1 d . . . . .
H25 H 0.491126 0.252569 0.594020 0.030 Uiso 1 1 calc R U . . .
C26 C 0.50623(11) 0.20102(10) 0.4475(3) 0.0248(6) Uani 1 1 d . . . . .
C27 C 0.47763(11) 0.15967(11) 0.3756(3) 0.0286(7) Uani 1 1 d . . . . .
H27A H 0.452212 0.175250 0.319272 0.034 Uiso 1 1 calc R U . . .
H27B H 0.501295 0.140981 0.320472 0.034 Uiso 1 1 calc R U . . .
C28 C 0.54425(11) 0.17393(10) 0.5363(3) 0.0274(6) Uani 1 1 d . . . . .
H28A H 0.569152 0.156209 0.482663 0.033 Uiso 1 1 calc R U . . .
H28B H 0.562314 0.199162 0.588105 0.033 Uiso 1 1 calc R U . . .
C29 C 0.44407(11) 0.19195(11) 0.6275(3) 0.0292(7) Uani 1 1 d . . . . .
H29 H 0.419981 0.209970 0.684569 0.035 Uiso 1 1 calc R U . . .
C30 C 0.48333(12) 0.16508(12) 0.7119(3) 0.0322(7) Uani 1 1 d . . . . .
H30A H 0.502021 0.189943 0.763438 0.039 Uiso 1 1 calc R U . . .
H30B H 0.466408 0.141729 0.771452 0.039 Uiso 1 1 calc R U . . .
C31 C 0.41558(12) 0.15268(12) 0.5505(3) 0.0354(8) Uani 1 1 d . . . . .
H31A H 0.398036 0.129627 0.609649 0.043 Uiso 1 1 calc R U . . .
H31B H 0.390213 0.169240 0.495876 0.043 Uiso 1 1 calc R U . . .
C32 C 0.51923(12) 0.13640(11) 0.6262(3) 0.0325(7) Uani 1 1 d . . . . .
H32 H 0.545245 0.119676 0.680115 0.039 Uiso 1 1 calc R U . . .
C33 C 0.49086(13) 0.09694(12) 0.5484(3) 0.0376(8) Uani 1 1 d . . . . .
H33A H 0.514414 0.078287 0.492848 0.045 Uiso 1 1 calc R U . . .
H33B H 0.474424 0.072851 0.606896 0.045 Uiso 1 1 calc R U . . .
C34 C 0.45183(12) 0.12320(11) 0.4666(3) 0.0339(7) Uani 1 1 d . . . . .
H34 H 0.432856 0.097819 0.415645 0.041 Uiso 1 1 calc R U . . .
C35 C 0.46708(10) 0.33021(10) 0.3225(3) 0.0228(6) Uani 1 1 d . . . . .
C36 C 0.48294(10) 0.37855(10) 0.2690(3) 0.0243(6) Uani 1 1 d . . . . .
C37 C 0.50662(10) 0.37308(10) 0.1540(3) 0.0246(6) Uani 1 1 d . . . . .
H37 H 0.516497 0.401921 0.107237 0.030 Uiso 1 1 calc R U . . .
C38 C 0.50446(12) 0.46855(11) 0.2983(3) 0.0333(7) Uani 1 1 d . . . . .
H38 H 0.536621 0.461726 0.263734 0.040 Uiso 1 1 calc R U . . .
C39 C 0.49218(14) 0.51756(12) 0.3317(3) 0.0403(8) Uani 1 1 d . . . . .
H39 H 0.515609 0.543710 0.317639 0.048 Uiso 1 1 calc R U . . .
C40 C 0.44631(13) 0.52822(12) 0.3851(3) 0.0388(8) Uani 1 1 d . . . . .
H40 H 0.437474 0.561374 0.408834 0.047 Uiso 1 1 calc R U . . .
C41 C 0.41412(12) 0.48937(12) 0.4024(3) 0.0336(7) Uani 1 1 d . . . . .
C42 C 0.42393(11) 0.44096(11) 0.3682(3) 0.0291(7) Uani 1 1 d . . . . .
H42 H 0.399597 0.415515 0.380663 0.035 Uiso 1 1 calc R U . . .
C43 C 0.47090(11) 0.42965(10) 0.3142(3) 0.0253(6) Uani 1 1 d . . . . .

loop_
_atom_site_aniso_label
_atom_site_aniso_U_11
_atom_site_aniso_U_22
_atom_site_aniso_U_33
_atom_site_aniso_U_23
_atom_site_aniso_U_13
_atom_site_aniso_U_12
P1 0.0241(4) 0.0224(4) 0.0227(4) -0.0011(3) 0.0002(3) 0.0013(3)
Si1 0.0233(4) 0.0214(4) 0.0192(4) -0.0014(3) -0.0002(3) -0.0003(3)
F1 0.0453(12) 0.0570(13) 0.0612(14) -0.0086(11) 0.0055(10) 0.0147(10)
N1 0.0266(13) 0.0194(12) 0.0265(13) -0.0028(10) -0.0033(10) 0.0021(10)
N2 0.0276(13) 0.0242(12) 0.0215(12) -0.0025(10) 0.0025(10) -0.0007(10)
C1 0.0287(16) 0.0276(16) 0.0280(15) 0.0010(13) -0.0050(12) -0.0022(12)
C2 0.045(2) 0.054(2) 0.0304(18) -0.0063(16) -0.0088(15) -0.0063(17)
C3 0.0287(17) 0.0441(19) 0.0383(19) 0.0050(15) -0.0037(14) -0.0055(14)
C4 0.0370(19) 0.0307(18) 0.057(2) -0.0001(16) -0.0148(16) 0.0073(14)
C5 0.044(2) 0.057(2) 0.0222(16) 0.0048(15) -0.0029(14) -0.0006(17)
C6 0.0316(16) 0.0297(16) 0.0210(15) 0.0008(12) 0.0058(12) -0.0044(13)
C7 0.047(2) 0.0350(18) 0.0280(17) -0.0056(14) 0.0131(15) -0.0006(15)
C8 0.0380(18) 0.0415(19) 0.0323(18) 0.0005(14) 0.0074(14) -0.0071(15)
C9 0.0278(16) 0.0341(17) 0.0284(16) 0.0000(13) -0.0009(13) -0.0036(13)
C10 0.0254(16) 0.0356(18) 0.0427(19) 0.0021(15) 0.0019(14) -0.0070(13)
C11 0.0205(16) 0.049(2) 0.050(2) -0.0034(17) 0.0028(14) -0.0030(14)
C12 0.0209(16) 0.0426(19) 0.051(2) 0.0018(16) -0.0070(15) 0.0023(14)
C13 0.0236(15) 0.0330(17) 0.0398(18) 0.0021(14) -0.0014(13) 0.0055(13)
C14 0.0304(17) 0.0322(18) 0.049(2) -0.0034(15) -0.0056(15) -0.0046(14)
C15 0.0225(15) 0.0262(15) 0.0285(16) 0.0013(12) -0.0022(12) 0.0026(12)
C16 0.0247(15) 0.0296(16) 0.0288(16) -0.0040(13) -0.0038(12) 0.0007(12)
C17 0.0331(17) 0.0370(18) 0.0343(18) -0.0073(14) -0.0051(14) -0.0028(14)
C18 0.0314(18) 0.051(2) 0.042(2) 0.0011(17) -0.0130(15) -0.0074(15)
C19 0.0231(15) 0.0301(16) 0.0196(14) -0.0015(12) -0.0021(11) 0.0064(12)
C20 0.0414(19) 0.0333(17) 0.0235(16) -0.0026(13) -0.0055(14) 0.0115(14)
C21 0.059(2) 0.052(2) 0.0216(16) -0.0011(15) 0.0033(16) 0.0236(19)
C22 0.042(2) 0.067(3) 0.0321(19) 0.0189(18) 0.0168(16) 0.0240(19)
C23 0.0275(17) 0.052(2) 0.0373(19) 0.0177(16) 0.0047(14) 0.0062(15)
C24 0.0228(15) 0.0340(16) 0.0240(15) 0.0043(13) 0.0002(12) 0.0026(12)
C25 0.0252(15) 0.0293(15) 0.0195(14) 0.0015(12) -0.0030(11) -0.0017(12)
C26 0.0280(15) 0.0252(15) 0.0212(14) 0.0012(12) -0.0031(12) -0.0002(12)
C27 0.0347(17) 0.0278(16) 0.0235(15) 0.0020(12) -0.0020(13) -0.0026(13)
C28 0.0293(16) 0.0206(14) 0.0323(16) 0.0027(12) -0.0060(13) 0.0010(12)
C29 0.0318(16) 0.0379(17) 0.0178(14) 0.0070(13) 0.0000(12) -0.0017(13)
C30 0.0400(18) 0.0338(17) 0.0229(15) 0.0095(13) -0.0062(13) -0.0037(14)
C31 0.0367(18) 0.0386(18) 0.0310(17) 0.0109(14) -0.0054(14) -0.0120(14)
C32 0.0369(18) 0.0285(16) 0.0320(17) 0.0084(13) -0.0049(14) -0.0017(13)
C33 0.047(2) 0.0320(17) 0.0335(18) 0.0060(14) -0.0043(15) -0.0051(15)
C34 0.0448(19) 0.0282(16) 0.0286(16) 0.0033(13) -0.0031(14) -0.0096(14)
C35 0.0228(14) 0.0223(14) 0.0232(14) -0.0018(11) -0.0057(11) 0.0024(11)
C36 0.0263(15) 0.0214(14) 0.0251(15) -0.0038(11) -0.0031(12) -0.0008(11)
C37 0.0270(15) 0.0232(15) 0.0236(15) 0.0021(12) -0.0021(12) -0.0010(12)
C38 0.0389(18) 0.0296(17) 0.0314(17) -0.0052(13) 0.0073(14) -0.0026(14)
C39 0.054(2) 0.0282(17) 0.0387(19) -0.0063(14) 0.0087(16) -0.0042(15)
C40 0.053(2) 0.0255(17) 0.0375(19) -0.0061(14) -0.0018(16) 0.0071(15)
C41 0.0302(17) 0.0405(19) 0.0300(16) -0.0039(14) -0.0013(13) 0.0129(14)
C42 0.0303(16) 0.0289(16) 0.0282(16) -0.0016(13) -0.0058(13) 0.0028(13)
C43 0.0279(15) 0.0253(15) 0.0225(14) -0.0025(12) -0.0025(12) 0.0038(12)

loop_
_atom_type_symbol
_atom_type_description
_atom_type_scat_dispersion_real
_atom_type_scat_dispersion_imag
_atom_type_scat_source
C C 0.0137 0.0067 'International Tables Vol C Tables 4.2.6.8 and 6.1.1.4'
H H 0.0000 0.0000 'International Tables Vol C Tables 4.2.6.8 and 6.1.1.4'
F F 0.0583 0.0400 'International Tables Vol C Tables 4.2.6.8 and 6.1.1.4'
N N 0.0241 0.0134 'International Tables Vol C Tables 4.2.6.8 and 6.1.1.4'
P P 0.2543 0.3332 'International Tables Vol C Tables 4.2.6.8 and 6.1.1.4'
Si Si 0.2153 0.2529 'International Tables Vol C Tables 4.2.6.8 and 6.1.1.4'

loop_
_geom_angle_atom_site_label_1
_geom_angle_atom_site_label_2
_geom_angle_atom_site_label_3
_geom_angle
_geom_angle_site_symmetry_1
_geom_angle_site_symmetry_3
_geom_angle_publ_flag
C15 P1 Si1 107.65(9) . . ?
C15 P1 C26 110.53(12) . . ?
C26 P1 Si1 103.06(9) . . ?
N1 Si1 P1 104.50(8) . . ?
N1 Si1 N2 114.97(11) . . ?
N1 Si1 C35 120.43(12) . . ?
N2 Si1 P1 116.12(8) . . ?
N2 Si1 C35 92.23(12) . . ?
C35 Si1 P1 108.89(9) . . ?
Si1 N1 H1 113.6 . . ?
C1 N1 Si1 132.75(19) . . ?
C1 N1 H1 113.6 . . ?
C6 N2 Si1 131.53(19) . . ?
C37 N2 Si1 108.34(18) . . ?
C37 N2 C6 119.6(2) . . ?
N1 C1 C2 108.6(2) . . ?
N1 C1 C3 109.9(2) . . ?
N1 C1 C4 109.8(2) . . ?
C3 C1 C2 109.4(3) . . ?
C4 C1 C2 109.9(3) . . ?
C4 C1 C3 109.3(3) . . ?
C1 C2 H2A 109.5 . . ?
C1 C2 H2B 109.5 . . ?
C1 C2 H2C 109.5 . . ?
H2A C2 H2B 109.5 . . ?
H2A C2 H2C 109.5 . . ?
H2B C2 H2C 109.5 . . ?
C1 C3 H3A 109.5 . . ?
C1 C3 H3B 109.5 . . ?
C1 C3 H3C 109.5 . . ?
H3A C3 H3B 109.5 . . ?
H3A C3 H3C 109.5 . . ?
H3B C3 H3C 109.5 . . ?
C1 C4 H4A 109.5 . . ?
C1 C4 H4B 109.5 . . ?
C1 C4 H4C 109.5 . . ?
H4A C4 H4B 109.5 . . ?
H4A C4 H4C 109.5 . . ?
H4B C4 H4C 109.5 . . ?
H5A C5 H5B 109.5 . . ?
H5A C5 H5C 109.5 . . ?
H5B C5 H5C 109.5 . . ?
C6 C5 H5A 109.5 . . ?
C6 C5 H5B 109.5 . . ?
C6 C5 H5C 109.5 . . ?
N2 C6 C5 110.0(2) . . ?
N2 C6 C7 108.6(2) . . ?
N2 C6 C8 110.5(2) . . ?
C5 C6 C8 108.4(2) . . ?
C7 C6 C5 110.4(3) . . ?
C7 C6 C8 108.9(3) . . ?
C6 C7 H7A 109.5 . . ?
C6 C7 H7B 109.5 . . ?
C6 C7 H7C 109.5 . . ?
H7A C7 H7B 109.5 . . ?
H7A C7 H7C 109.5 . . ?
H7B C7 H7C 109.5 . . ?
C6 C8 H8A 109.5 . . ?
C6 C8 H8B 109.5 . . ?
C6 C8 H8C 109.5 . . ?
H8A C8 H8B 109.5 . . ?
H8A C8 H8C 109.5 . . ?
H8B C8 H8C 109.5 . . ?
H9A C9 H9B 107.9 . . ?
C10 C9 H9A 109.3 . . ?
C10 C9 H9B 109.3 . . ?
C10 C9 C15 111.8(2) . . ?
C15 C9 H9A 109.3 . . ?
C15 C9 H9B 109.3 . . ?
C9 C10 H10 109.5 . . ?
C11 C10 C9 109.7(3) . . ?
C11 C10 H10 109.5 . . ?
C14 C10 C9 108.6(2) . . ?
C14 C10 H10 109.5 . . ?
C14 C10 C11 110.1(3) . . ?
C10 C11 H11A 109.9 . . ?
C10 C11 H11B 109.9 . . ?
C10 C11 C12 108.7(2) . . ?
H11A C11 H11B 108.3 . . ?
C12 C11 H11A 109.9 . . ?
C12 C11 H11B 109.9 . . ?
C11 C12 H12 109.2 . . ?
C13 C12 C11 109.6(3) . . ?
C13 C12 H12 109.2 . . ?
C18 C12 C11 109.6(3) . . ?
C18 C12 H12 109.2 . . ?
C18 C12 C13 110.1(3) . . ?
C12 C13 H13A 109.4 . . ?
C12 C13 H13B 109.4 . . ?
C12 C13 C15 111.0(2) . . ?
H13A C13 H13B 108.0 . . ?
C15 C13 H13A 109.4 . . ?
C15 C13 H13B 109.4 . . ?
C10 C14 H14A 109.7 . . ?
C10 C14 H14B 109.7 . . ?
C10 C14 C17 109.6(3) . . ?
H14A C14 H14B 108.2 . . ?
C17 C14 H14A 109.7 . . ?
C17 C14 H14B 109.7 . . ?
C9 C15 P1 107.54(19) . . ?
C9 C15 C13 106.3(2) . . ?
C13 C15 P1 108.36(19) . . ?
C16 C15 P1 117.45(19) . . ?
C16 C15 C9 108.2(2) . . ?
C16 C15 C13 108.4(2) . . ?
C15 C16 H16A 109.5 . . ?
C15 C16 H16B 109.5 . . ?
C15 C16 C17 110.9(2) . . ?
H16A C16 H16B 108.0 . . ?
C17 C16 H16A 109.5 . . ?
C17 C16 H16B 109.5 . . ?
C14 C17 C16 109.4(3) . . ?
C14 C17 H17 109.6 . . ?
C16 C17 H17 109.6 . . ?
C18 C17 C14 109.5(3) . . ?
C18 C17 C16 108.9(3) . . ?
C18 C17 H17 109.6 . . ?
C12 C18 C17 109.9(3) . . ?
C12 C18 H18A 109.7 . . ?
C12 C18 H18B 109.7 . . ?
C17 C18 H18A 109.7 . . ?
C17 C18 H18B 109.7 . . ?
H18A C18 H18B 108.2 . . ?
C20 C19 C24 115.4(2) . . ?
C35 C19 C20 123.7(3) . . ?
C35 C19 C24 120.9(3) . . ?
C19 C20 H20 119.5 . . ?
C21 C20 C19 120.9(3) . . ?
C21 C20 H20 119.5 . . ?
C20 C21 H21 120.2 . . ?
C20 C21 C22 119.7(3) . . ?
C22 C21 H21 120.2 . . ?
C21 C22 H22 119.9 . . ?
C23 C22 C21 120.2(3) . . ?
C23 C22 H22 119.9 . . ?
C22 C23 H23 119.2 . . ?
C22 C23 C24 121.6(3) . . ?
C24 C23 H23 119.2 . . ?
C19 C24 H24 107.5 . . ?
C19 C24 C25 114.2(2) . . ?
C23 C24 C19 108.4(2) . . ?
C23 C24 H24 107.5 . . ?
C23 C24 C25 111.4(2) . . ?
C25 C24 H24 107.5 . . ?
C24 C25 H25 107.3 . . ?
C26 C25 C24 115.7(2) . . ?
C26 C25 H25 107.3 . . ?
C29 C25 C24 111.2(2) . . ?
C29 C25 H25 107.3 . . ?
C29 C25 C26 107.6(2) . . ?
C25 C26 P1 123.90(19) . . ?
C27 C26 P1 103.94(18) . . ?
C27 C26 C25 110.4(2) . . ?
C27 C26 C28 106.3(2) . . ?
C28 C26 P1 104.90(19) . . ?
C28 C26 C25 106.2(2) . . ?
C26 C27 H27A 109.1 . . ?
C26 C27 H27B 109.1 . . ?
H27A C27 H27B 107.9 . . ?
C34 C27 C26 112.4(2) . . ?
C34 C27 H27A 109.1 . . ?
C34 C27 H27B 109.1 . . ?
C26 C28 H28A 109.1 . . ?
C26 C28 H28B 109.1 . . ?
H28A C28 H28B 107.8 . . ?
C32 C28 C26 112.7(2) . . ?
C32 C28 H28A 109.1 . . ?
C32 C28 H28B 109.1 . . ?
C25 C29 H29 108.8 . . ?
C30 C29 C25 110.2(2) . . ?
C30 C29 H29 108.8 . . ?
C31 C29 C25 111.5(2) . . ?
C31 C29 H29 108.8 . . ?
C31 C29 C30 108.6(2) . . ?
C29 C30 H30A 109.8 . . ?
C29 C30 H30B 109.8 . . ?
H30A C30 H30B 108.3 . . ?
C32 C30 C29 109.2(2) . . ?
C32 C30 H30A 109.8 . . ?
C32 C30 H30B 109.8 . . ?
C29 C31 H31A 109.7 . . ?
C29 C31 H31B 109.7 . . ?
H31A C31 H31B 108.2 . . ?
C34 C31 C29 109.9(3) . . ?
C34 C31 H31A 109.7 . . ?
C34 C31 H31B 109.7 . . ?
C28 C32 H32 109.5 . . ?
C28 C32 C33 110.2(3) . . ?
C30 C32 C28 107.8(2) . . ?
C30 C32 H32 109.5 . . ?
C30 C32 C33 110.3(3) . . ?
C33 C32 H32 109.5 . . ?
C32 C33 H33A 110.0 . . ?
C32 C33 H33B 110.0 . . ?
H33A C33 H33B 108.4 . . ?
C34 C33 C32 108.6(3) . . ?
C34 C33 H33A 110.0 . . ?
C34 C33 H33B 110.0 . . ?
C27 C34 H34 109.4 . . ?
C31 C34 C27 108.3(2) . . ?
C31 C34 H34 109.4 . . ?
C33 C34 C27 109.5(3) . . ?
C33 C34 C31 110.7(3) . . ?
C33 C34 H34 109.4 . . ?
C19 C35 Si1 121.3(2) . . ?
C19 C35 C36 130.8(3) . . ?
C36 C35 Si1 106.53(19) . . ?
C35 C36 C43 128.9(3) . . ?
C37 C36 C35 111.9(2) . . ?
C37 C36 C43 118.7(3) . . ?
N2 C37 H37 119.6 . . ?
C36 C37 N2 120.8(3) . . ?
C36 C37 H37 119.6 . . ?
C39 C38 H38 119.2 . . ?
C43 C38 H38 119.2 . . ?
C43 C38 C39 121.6(3) . . ?
C38 C39 H39 119.8 . . ?
C40 C39 C38 120.3(3) . . ?
C40 C39 H39 119.8 . . ?
C39 C40 H40 121.3 . . ?
C41 C40 C39 117.3(3) . . ?
C41 C40 H40 121.3 . . ?
C40 C41 F1 118.6(3) . . ?
C40 C41 C42 124.5(3) . . ?
C42 C41 F1 116.9(3) . . ?
C41 C42 H42 120.7 . . ?
C41 C42 C43 118.5(3) . . ?
C43 C42 H42 120.7 . . ?
C38 C43 C36 121.0(3) . . ?
C38 C43 C42 117.7(3) . . ?
C42 C43 C36 121.3(3) . . ?

loop_
_geom_bond_atom_site_label_1
_geom_bond_atom_site_label_2
_geom_bond_distance
_geom_bond_site_symmetry_2
_geom_bond_publ_flag
P1 Si1 2.2744(10) . ?
P1 C15 1.903(3) . ?
P1 C26 1.924(3) . ?
Si1 N1 1.705(2) . ?
Si1 N2 1.775(2) . ?
Si1 C35 1.867(3) . ?
F1 C41 1.374(4) . ?
N1 H1 0.8800 . ?
N1 C1 1.484(4) . ?
N2 C6 1.490(3) . ?
N2 C37 1.377(4) . ?
C1 C2 1.525(4) . ?
C1 C3 1.525(4) . ?
C1 C4 1.523(4) . ?
C2 H2A 0.9800 . ?
C2 H2B 0.9800 . ?
C2 H2C 0.9800 . ?
C3 H3A 0.9800 . ?
C3 H3B 0.9800 . ?
C3 H3C 0.9800 . ?
C4 H4A 0.9800 . ?
C4 H4B 0.9800 . ?
C4 H4C 0.9800 . ?
C5 H5A 0.9800 . ?
C5 H5B 0.9800 . ?
C5 H5C 0.9800 . ?
C5 C6 1.526(4) . ?
C6 C7 1.519(4) . ?
C6 C8 1.539(4) . ?
C7 H7A 0.9800 . ?
C7 H7B 0.9800 . ?
C7 H7C 0.9800 . ?
C8 H8A 0.9800 . ?
C8 H8B 0.9800 . ?
C8 H8C 0.9800 . ?
C9 H9A 0.9900 . ?
C9 H9B 0.9900 . ?
C9 C10 1.541(4) . ?
C9 C15 1.541(4) . ?
C10 H10 1.0000 . ?
C10 C11 1.529(4) . ?
C10 C14 1.525(4) . ?
C11 H11A 0.9900 . ?
C11 H11B 0.9900 . ?
C11 C12 1.532(5) . ?
C12 H12 1.0000 . ?
C12 C13 1.530(4) . ?
C12 C18 1.520(5) . ?
C13 H13A 0.9900 . ?
C13 H13B 0.9900 . ?
C13 C15 1.556(4) . ?
C14 H14A 0.9900 . ?
C14 H14B 0.9900 . ?
C14 C17 1.531(4) . ?
C15 C16 1.536(4) . ?
C16 H16A 0.9900 . ?
C16 H16B 0.9900 . ?
C16 C17 1.546(4) . ?
C17 H17 1.0000 . ?
C17 C18 1.530(4) . ?
C18 H18A 0.9900 . ?
C18 H18B 0.9900 . ?
C19 C20 1.454(4) . ?
C19 C24 1.530(4) . ?
C19 C35 1.356(4) . ?
C20 H20 0.9500 . ?
C20 C21 1.339(5) . ?
C21 H21 0.9500 . ?
C21 C22 1.456(5) . ?
C22 H22 0.9500 . ?
C22 C23 1.339(5) . ?
C23 H23 0.9500 . ?
C23 C24 1.521(4) . ?
C24 H24 1.0000 . ?
C24 C25 1.590(4) . ?
C25 H25 1.0000 . ?
C25 C26 1.569(4) . ?
C25 C29 1.552(4) . ?
C26 C27 1.539(4) . ?
C26 C28 1.554(4) . ?
C27 H27A 0.9900 . ?
C27 H27B 0.9900 . ?
C27 C34 1.525(4) . ?
C28 H28A 0.9900 . ?
C28 H28B 0.9900 . ?
C28 C32 1.527(4) . ?
C29 H29 1.0000 . ?
C29 C30 1.546(4) . ?
C29 C31 1.526(4) . ?
C30 H30A 0.9900 . ?
C30 H30B 0.9900 . ?
C30 C32 1.519(4) . ?
C31 H31A 0.9900 . ?
C31 H31B 0.9900 . ?
C31 C34 1.525(5) . ?
C32 H32 1.0000 . ?
C32 C33 1.531(4) . ?
C33 H33A 0.9900 . ?
C33 H33B 0.9900 . ?
C33 C34 1.519(4) . ?
C34 H34 1.0000 . ?
C35 C36 1.470(4) . ?
C36 C37 1.363(4) . ?
C36 C43 1.481(4) . ?
C37 H37 0.9500 . ?
C38 H38 0.9500 . ?
C38 C39 1.395(4) . ?
C38 C43 1.383(4) . ?
C39 H39 0.9500 . ?
C39 C40 1.376(5) . ?
C40 H40 0.9500 . ?
C40 C41 1.361(5) . ?
C41 C42 1.368(4) . ?
C42 H42 0.9500 . ?
C42 C43 1.409(4) . ?

loop_
_geom_torsion_atom_site_label_1
_geom_torsion_atom_site_label_2
_geom_torsion_atom_site_label_3
_geom_torsion_atom_site_label_4
_geom_torsion
_geom_torsion_site_symmetry_1
_geom_torsion_site_symmetry_2
_geom_torsion_site_symmetry_3
_geom_torsion_site_symmetry_4
_geom_torsion_publ_flag
P1 Si1 N1 C1 161.4(2) . . . . ?
P1 Si1 N2 C6 75.8(3) . . . . ?
P1 Si1 N2 C37 -112.75(17) . . . . ?
P1 Si1 C35 C19 -50.9(2) . . . . ?
P1 Si1 C35 C36 116.91(17) . . . . ?
P1 C15 C16 C17 -179.0(2) . . . . ?
P1 C26 C27 C34 167.7(2) . . . . ?
P1 C26 C28 C32 -165.4(2) . . . . ?
Si1 N1 C1 C2 122.3(3) . . . . ?
Si1 N1 C1 C3 -118.0(3) . . . . ?
Si1 N1 C1 C4 2.2(4) . . . . ?
Si1 N2 C6 C5 104.3(3) . . . . ?
Si1 N2 C6 C7 -16.7(4) . . . . ?
Si1 N2 C6 C8 -136.1(2) . . . . ?
Si1 N2 C37 C36 2.9(3) . . . . ?
Si1 C35 C36 C37 3.5(3) . . . . ?
Si1 C35 C36 C43 174.9(2) . . . . ?
F1 C41 C42 C43 -179.5(3) . . . . ?
N1 Si1 N2 C6 -46.6(3) . . . . ?
N1 Si1 N2 C37 124.84(19) . . . . ?
N1 Si1 C35 C19 69.6(3) . . . . ?
N1 Si1 C35 C36 -122.57(19) . . . . ?
N2 Si1 N1 C1 -70.1(3) . . . . ?
N2 Si1 C35 C19 -169.5(2) . . . . ?
N2 Si1 C35 C36 -1.72(19) . . . . ?
C6 N2 C37 C36 175.6(3) . . . . ?
C9 C10 C11 C12 -59.2(3) . . . . ?
C9 C10 C14 C17 60.5(3) . . . . ?
C9 C15 C16 C17 -57.1(3) . . . . ?
C10 C9 C15 P1 -174.3(2) . . . . ?
C10 C9 C15 C13 -58.4(3) . . . . ?
C10 C9 C15 C16 57.9(3) . . . . ?
C10 C11 C12 C13 60.4(3) . . . . ?
C10 C11 C12 C18 -60.4(3) . . . . ?
C10 C14 C17 C16 -60.7(3) . . . . ?
C10 C14 C17 C18 58.6(3) . . . . ?
C11 C10 C14 C17 -59.6(3) . . . . ?
C11 C12 C13 C15 -61.9(3) . . . . ?
C11 C12 C18 C17 60.4(3) . . . . ?
C12 C13 C15 P1 174.5(2) . . . . ?
C12 C13 C15 C9 59.2(3) . . . . ?
C12 C13 C15 C16 -57.0(3) . . . . ?
C13 C12 C18 C17 -60.1(4) . . . . ?
C13 C15 C16 C17 57.8(3) . . . . ?
C14 C10 C11 C12 60.2(3) . . . . ?
C14 C17 C18 C12 -59.3(3) . . . . ?
C15 C9 C10 C11 60.3(3) . . . . ?
C15 C9 C10 C14 -60.0(3) . . . . ?
C15 C16 C17 C14 59.6(3) . . . . ?
C15 C16 C17 C18 -60.2(3) . . . . ?
C16 C17 C18 C12 60.3(3) . . . . ?
C18 C12 C13 C15 58.7(3) . . . . ?
C19 C20 C21 C22 -3.1(5) . . . . ?
C19 C24 C25 C26 -87.5(3) . . . . ?
C19 C24 C25 C29 149.3(2) . . . . ?
C19 C35 C36 C37 169.7(3) . . . . ?
C19 C35 C36 C43 -18.9(5) . . . . ?
C20 C19 C24 C23 41.3(3) . . . . ?
C20 C19 C24 C25 -83.5(3) . . . . ?
C20 C19 C35 Si1 159.4(2) . . . . ?
C20 C19 C35 C36 -5.1(5) . . . . ?
C20 C21 C22 C23 16.0(5) . . . . ?
C21 C22 C23 C24 3.3(5) . . . . ?
C22 C23 C24 C19 -30.7(4) . . . . ?
C22 C23 C24 C25 95.7(3) . . . . ?
C23 C24 C25 C26 149.2(3) . . . . ?
C23 C24 C25 C29 26.1(3) . . . . ?
C24 C19 C20 C21 -27.1(4) . . . . ?
C24 C19 C35 Si1 -21.5(4) . . . . ?
C24 C19 C35 C36 174.0(3) . . . . ?
C24 C25 C26 P1 53.8(3) . . . . ?
C24 C25 C26 C27 -70.2(3) . . . . ?
C24 C25 C26 C28 175.0(2) . . . . ?
C24 C25 C29 C30 -169.9(2) . . . . ?
C24 C25 C29 C31 69.5(3) . . . . ?
C25 C26 C27 C34 -57.4(3) . . . . ?
C25 C26 C28 C32 61.9(3) . . . . ?
C25 C29 C30 C32 -62.3(3) . . . . ?
C25 C29 C31 C34 62.2(3) . . . . ?
C26 C25 C29 C30 62.4(3) . . . . ?
C26 C25 C29 C31 -58.2(3) . . . . ?
C26 C27 C34 C31 58.8(3) . . . . ?
C26 C27 C34 C33 -62.0(3) . . . . ?
C26 C28 C32 C30 -61.7(3) . . . . ?
C26 C28 C32 C33 58.6(3) . . . . ?
C27 C26 C28 C32 -55.7(3) . . . . ?
C28 C26 C27 C34 57.3(3) . . . . ?
C28 C32 C33 C34 -59.1(3) . . . . ?
C29 C25 C26 P1 178.91(19) . . . . ?
C29 C25 C26 C27 54.8(3) . . . . ?
C29 C25 C26 C28 -60.0(3) . . . . ?
C29 C30 C32 C28 59.4(3) . . . . ?
C29 C30 C32 C33 -60.9(3) . . . . ?
C29 C31 C34 C27 -60.1(3) . . . . ?
C29 C31 C34 C33 59.9(3) . . . . ?
C30 C29 C31 C34 -59.4(3) . . . . ?
C30 C32 C33 C34 59.8(3) . . . . ?
C31 C29 C30 C32 60.1(3) . . . . ?
C32 C33 C34 C27 60.4(3) . . . . ?
C32 C33 C34 C31 -58.9(3) . . . . ?
C35 Si1 N1 C1 38.8(3) . . . . ?
C35 Si1 N2 C6 -171.9(3) . . . . ?
C35 Si1 N2 C37 -0.4(2) . . . . ?
C35 C19 C20 C21 152.0(3) . . . . ?
C35 C19 C24 C23 -137.8(3) . . . . ?
C35 C19 C24 C25 97.4(3) . . . . ?
C35 C36 C37 N2 -4.4(4) . . . . ?
C35 C36 C43 C38 148.7(3) . . . . ?
C35 C36 C43 C42 -34.9(4) . . . . ?
C37 N2 C6 C5 -66.4(3) . . . . ?
C37 N2 C6 C7 172.6(3) . . . . ?
C37 N2 C6 C8 53.2(3) . . . . ?
C37 C36 C43 C38 -40.4(4) . . . . ?
C37 C36 C43 C42 136.0(3) . . . . ?
C38 C39 C40 C41 -0.4(5) . . . . ?
C39 C38 C43 C36 175.2(3) . . . . ?
C39 C38 C43 C42 -1.3(5) . . . . ?
C39 C40 C41 F1 179.8(3) . . . . ?
C39 C40 C41 C42 -1.3(5) . . . . ?
C40 C41 C42 C43 1.7(5) . . . . ?
C41 C42 C43 C36 -176.8(3) . . . . ?
C41 C42 C43 C38 -0.3(4) . . . . ?
C43 C36 C37 N2 -176.8(2) . . . . ?
C43 C38 C39 C40 1.7(5) . . . . ?

loop_
_platon_squeeze_void_nr
_platon_squeeze_void_average_x
_platon_squeeze_void_average_y
_platon_squeeze_void_average_z
_platon_squeeze_void_volume
_platon_squeeze_void_count_electrons
_platon_squeeze_void_content
1 0.250 0.250 0.759 120 6 ' '
2 0.750 0.750 0.241 120 6 ' '
